data_7048978
loop_
_publ_author_name
'Sha, Fanrui'
'Mitchell, Benjamin S.'
'Ye, Christopher Z.'
'Abelson, Chase S.'
'Reinheimer, Eric W.'
'LeMagueres, Pierre'
'Ferrara, Joseph D.'
'Takase, Michael K.'
'Johnson, Adam R.'

_publ_section_title
;
 Catalytic intramolecular hydroamination of aminoallenes using titanium
 complexes of chiral, tridentate, dianionic imine-diol ligands.
;
_journal_issue 26
_journal_name_full 'Dalton transactions (Cambridge, England : 2003)'
_journal_page_first 9603
_journal_page_last 9616
_journal_paper_doi 10.1039/c8dt05156a
_journal_volume 48
_journal_year 2019
_chemical_absolute_configuration ad
_chemical_formula_sum 'C41 H51 Cl7 N2 O2 Ti'
_chemical_formula_weight 899.89
_space_group_crystal_system orthorhombic
_space_group_IT_number 19
_space_group_name_Hall 'P 2ac 2ab'
_space_group_name_H-M_alt 'P 21 21 21'
_symmetry_space_group_name_Hall 'P 2ac 2ab'
_symmetry_space_group_name_H-M 'P 21 21 21'
_atom_sites_solution_hydrogens geom
_atom_sites_solution_primary direct
_atom_sites_solution_secondary difmap
_audit_creation_method SHELXL-2017/1
_audit_update_record
;
2018-08-28 deposited with the CCDC.
2019-02-12 downloaded from the CCDC.
;
_cell_angle_alpha 90
_cell_angle_beta 90
_cell_angle_gamma 90
_cell_formula_units_Z 4
_cell_length_a 12.3004(7)
_cell_length_b 15.5000(7)
_cell_length_c 23.3578(12)
_cell_measurement_reflns_used 9786
_cell_measurement_temperature 100(2)
_cell_measurement_theta_max 35.88
_cell_measurement_theta_min 2.40
_cell_volume 4453.3(4)
_computing_cell_refinement 'SAINT v8.38A (Bruker-AXS, 2013)'
_computing_data_collection 'APEX3 v2017.3-0 (Bruker-AXS, 2017)'
_computing_data_reduction 'SAINT v8.38A (Bruker-AXS, 2013)'
_computing_molecular_graphics 'Bruker SHELXTL'
_computing_publication_material 'Bruker SHELXTL'
_computing_structure_refinement 'SHELXL-2017/1 (Sheldrick, 2017)'
_computing_structure_solution 'SHELXS-2013/1 (Sheldrick, 2013)'
_diffrn_ambient_temperature 100(2)
_diffrn_detector_area_resol_mean 7.69
_diffrn_measured_fraction_theta_full 0.997
_diffrn_measured_fraction_theta_max 0.993
_diffrn_measurement_device_type 'Bruker D8 VENTURE Kappa Duo PHOTON II CPAD'
_diffrn_measurement_method '\f and \w scans'
_diffrn_radiation_type MoK\a
_diffrn_radiation_wavelength 0.71073
_diffrn_reflns_av_R_equivalents 0.0584
_diffrn_reflns_av_unetI/netI 0.0582
_diffrn_reflns_Laue_measured_fraction_full 0.997
_diffrn_reflns_Laue_measured_fraction_max 0.993
_diffrn_reflns_limit_h_max 20
_diffrn_reflns_limit_h_min -20
_diffrn_reflns_limit_k_max 25
_diffrn_reflns_limit_k_min -23
_diffrn_reflns_limit_l_max 38
_diffrn_reflns_limit_l_min -38
_diffrn_reflns_number 76119
_diffrn_reflns_point_group_measured_fraction_full 0.997
_diffrn_reflns_point_group_measured_fraction_max 0.992
_diffrn_reflns_theta_full 25.242
_diffrn_reflns_theta_max 36.460
_diffrn_reflns_theta_min 2.287
_diffrn_source 'I\mS HB micro-focus sealed tube'
_exptl_absorpt_coefficient_mu 0.648
_exptl_absorpt_correction_T_max 0.7471
_exptl_absorpt_correction_T_min 0.5519
_exptl_absorpt_correction_type multi-scan
_exptl_absorpt_process_details 'SADABS-2016/2 (Sheldrick, 2014)'
_exptl_crystal_colour yellow
_exptl_crystal_density_diffrn 1.342
_exptl_crystal_density_method 'not measured'
_exptl_crystal_description Block
_exptl_crystal_F_000 1872
_exptl_crystal_size_max 0.600
_exptl_crystal_size_mid 0.300
_exptl_crystal_size_min 0.300
_refine_diff_density_max 1.209
_refine_diff_density_min -1.016
_refine_diff_density_rms 0.083
_refine_ls_abs_structure_details
; 
 Flack x determined using 6901 quotients [(I+)-(I-)]/[(I+)+(I-)] 
 (Parsons, Flack and Wagner, Acta Cryst. B69 (2013) 249-259). 
;
_refine_ls_abs_structure_Flack 0.016(8)
_refine_ls_extinction_method none
_refine_ls_goodness_of_fit_ref 1.036
_refine_ls_hydrogen_treatment constr
_refine_ls_matrix_type full
_refine_ls_number_parameters 541
_refine_ls_number_reflns 21602
_refine_ls_number_restraints 217
_refine_ls_restrained_S_all 1.133
_refine_ls_R_factor_all 0.0692
_refine_ls_R_factor_gt 0.0553
_refine_ls_shift/su_max 0.001
_refine_ls_shift/su_mean 0.000
_refine_ls_structure_factor_coef Fsqd
_refine_ls_weighting_details 'w=1/[\s^2^(Fo^2^)+(0.0756P)^2^+1.5737P] where P=(Fo^2^+2Fc^2^)/3'
_refine_ls_weighting_scheme calc
_refine_ls_wR_factor_gt 0.1407
_refine_ls_wR_factor_ref 0.1509
_reflns_Friedel_coverage 0.845
_reflns_Friedel_fraction_full 0.996
_reflns_Friedel_fraction_max 0.990
_reflns_number_gt 18114
_reflns_number_total 21602
_reflns_threshold_expression 'I > 2\s(I)'
_cod_data_source_file c8dt05156a2.cif
_cod_data_source_block V18134
_cod_depositor_comments 'Adding full bibliography for 7048978--7048982.cif.'
_cod_database_code 7048978
_shelx_shelxl_version_number 2017/1
_shelx_space_group_comment
; 
The symmetry employed for this shelxl refinement is uniquely defined 
by the following loop, which should always be used as a source of 
symmetry information in preference to the above space-group names. 
They are only intended as comments. 
;
_shelx_estimated_absorpt_t_min 0.697
_shelx_estimated_absorpt_t_max 0.829

loop_
_space_group_symop_operation_xyz
'x, y, z'
'-x+1/2, -y, z+1/2'
'-x, y+1/2, -z+1/2'
'x+1/2, -y+1/2, -z'

loop_
_atom_site_label
_atom_site_type_symbol
_atom_site_fract_x
_atom_site_fract_y
_atom_site_fract_z
_atom_site_U_iso_or_equiv
_atom_site_adp_type
_atom_site_occupancy
_atom_site_site_symmetry_order
_atom_site_calc_flag
_atom_site_refinement_flags_posn
_atom_site_refinement_flags_adp
_atom_site_refinement_flags_occupancy
_atom_site_disorder_assembly
_atom_site_disorder_group
Cl1 Cl 0.55754(7) 0.68986(4) 0.27486(3) 0.03074(15) Uani 1 1 d . . . . .
Ti1 Ti 0.63071(3) 0.55210(2) 0.28748(2) 0.01503(7) Uani 1 1 d . . . . .
O1 O 0.65617(14) 0.53362(10) 0.21031(7) 0.0170(3) Uani 1 1 d . . . . .
C1 C 0.66180(18) 0.47272(14) 0.17012(9) 0.0148(3) Uani 1 1 d . . . . .
C2 C 0.6791(2) 0.49514(14) 0.11201(9) 0.0164(4) Uani 1 1 d . . . . .
C11 C 0.6835(2) 0.58988(15) 0.09313(10) 0.0221(4) Uani 1 1 d . . . . .
C12 C 0.7756(3) 0.6383(2) 0.12367(13) 0.0319(6) Uani 1 1 d . . . . .
H12A H 0.845122 0.610033 0.115386 0.048 Uiso 1 1 calc R U . . .
H12B H 0.762608 0.637744 0.165063 0.048 Uiso 1 1 calc R U . . .
H12C H 0.777960 0.698095 0.110064 0.048 Uiso 1 1 calc R U . . .
C13 C 0.5738(3) 0.63206(18) 0.10668(12) 0.0306(6) Uani 1 1 d . . . . .
H13A H 0.561404 0.630894 0.148114 0.046 Uiso 1 1 calc R U . . .
H13B H 0.515617 0.600283 0.087285 0.046 Uiso 1 1 calc R U . . .
H13C H 0.574305 0.691983 0.093299 0.046 Uiso 1 1 calc R U . . .
C14 C 0.7040(3) 0.59824(19) 0.02836(11) 0.0314(6) Uani 1 1 d . . . . .
H14A H 0.709381 0.659391 0.018079 0.047 Uiso 1 1 calc R U . . .
H14B H 0.643669 0.571766 0.007327 0.047 Uiso 1 1 calc R U . . .
H14C H 0.772002 0.568892 0.018430 0.047 Uiso 1 1 calc R U . . .
C3 C 0.6867(2) 0.42732(15) 0.07326(9) 0.0171(4) Uani 1 1 d . . . . .
H3 H 0.699841 0.441145 0.034240 0.020 Uiso 1 1 calc R U . . .
C4 C 0.67634(18) 0.33954(14) 0.08785(9) 0.0154(3) Uani 1 1 d . . . . .
C15 C 0.6857(2) 0.27165(15) 0.04061(9) 0.0170(4) Uani 1 1 d . . . . .
C16 C 0.6785(3) 0.17975(16) 0.06452(11) 0.0241(5) Uani 1 1 d . . . . .
H16A H 0.609374 0.172459 0.084819 0.036 Uiso 1 1 calc R U . . .
H16B H 0.738890 0.169795 0.091081 0.036 Uiso 1 1 calc R U . . .
H16C H 0.682645 0.138217 0.032963 0.036 Uiso 1 1 calc R U . . .
C17 C 0.5931(2) 0.28451(19) -0.00228(11) 0.0240(5) Uani 1 1 d . . . . .
H17A H 0.598410 0.342212 -0.019199 0.036 Uiso 1 1 calc R U . . .
H17B H 0.523169 0.278602 0.017440 0.036 Uiso 1 1 calc R U . . .
H17C H 0.598404 0.240948 -0.032562 0.036 Uiso 1 1 calc R U . . .
C18 C 0.7954(2) 0.28146(18) 0.00983(10) 0.0230(4) Uani 1 1 d . . . . .
H18A H 0.799221 0.240528 -0.022081 0.034 Uiso 1 1 calc R U . . .
H18B H 0.854624 0.269689 0.036813 0.034 Uiso 1 1 calc R U . . .
H18C H 0.802460 0.340426 -0.004854 0.034 Uiso 1 1 calc R U . . .
C5 C 0.65617(19) 0.32004(14) 0.14462(9) 0.0156(3) Uani 1 1 d . . . . .
H5 H 0.647143 0.261547 0.155802 0.019 Uiso 1 1 calc R U . . .
C6 C 0.64886(18) 0.38556(14) 0.18602(9) 0.0144(3) Uani 1 1 d . . . . .
C7 C 0.62319(19) 0.36120(13) 0.24416(8) 0.0144(3) Uani 1 1 d . . . . .
H7 H 0.611530 0.301671 0.251624 0.017 Uiso 1 1 calc R U . . .
N1 N 0.61478(15) 0.41402(11) 0.28697(8) 0.0140(3) Uani 1 1 d . . . . .
C8 C 0.58218(18) 0.37935(14) 0.34321(8) 0.0147(3) Uani 1 1 d . . . . .
H8 H 0.543623 0.323035 0.338307 0.018 Uiso 1 1 calc R U . . .
C10 C 0.6821(2) 0.36781(16) 0.38208(9) 0.0199(4) Uani 1 1 d . . . . .
H10A H 0.717525 0.424640 0.387262 0.024 Uiso 1 1 calc R U . . .
H10B H 0.657294 0.347957 0.420185 0.024 Uiso 1 1 calc R U . . .
C41 C 0.7652(2) 0.30489(16) 0.35969(9) 0.0196(4) Uani 1 1 d . . . . .
C42 C 0.7375(2) 0.2210(2) 0.34438(14) 0.0292(5) Uani 1 1 d . . . . .
H42 H 0.663851 0.203033 0.347009 0.035 Uiso 1 1 calc R U . . .
C43 C 0.8160(3) 0.1630(2) 0.32527(14) 0.0358(7) Uani 1 1 d . . . . .
H43 H 0.795254 0.106334 0.314334 0.043 Uiso 1 1 calc R U . . .
C44 C 0.9229(3) 0.1874(3) 0.32215(15) 0.0422(9) Uani 1 1 d . . . . .
H44 H 0.976044 0.148355 0.307920 0.051 Uiso 1 1 calc R U . . .
C45 C 0.9536(3) 0.2706(3) 0.3402(2) 0.0559(12) Uani 1 1 d . . . . .
H45 H 1.028036 0.287010 0.340106 0.067 Uiso 1 1 calc R U . . .
C46 C 0.8744(3) 0.3287(2) 0.35816(18) 0.0391(7) Uani 1 1 d . . . . .
H46 H 0.895042 0.385245 0.369506 0.047 Uiso 1 1 calc R U . . .
C9 C 0.50236(19) 0.44881(14) 0.36664(9) 0.0158(3) Uani 1 1 d . . . . .
C21 C 0.39016(19) 0.44294(15) 0.33797(10) 0.0181(4) Uani 1 1 d . . . . .
C22 C 0.3413(2) 0.36502(16) 0.32313(13) 0.0243(5) Uani 1 1 d . . . . .
H22 H 0.379530 0.312420 0.328754 0.029 Uiso 1 1 calc R U . . .
C23 C 0.2366(3) 0.3637(2) 0.30005(17) 0.0346(7) Uani 1 1 d . . . . .
H23 H 0.204517 0.310288 0.289431 0.041 Uiso 1 1 calc R U . . .
C24 C 0.1794(3) 0.4398(2) 0.29256(18) 0.0386(7) Uani 1 1 d . . . . .
H24 H 0.107354 0.438627 0.277864 0.046 Uiso 1 1 calc R U . . .
C25 C 0.2279(3) 0.5175(2) 0.30669(16) 0.0348(6) Uani 1 1 d . . . . .
H25 H 0.189246 0.569962 0.301294 0.042 Uiso 1 1 calc R U . . .
C26 C 0.3326(2) 0.51945(17) 0.32863(12) 0.0251(5) Uani 1 1 d . . . . .
H26 H 0.365579 0.573267 0.337420 0.030 Uiso 1 1 calc R U . . .
C31 C 0.4871(2) 0.44480(15) 0.43169(9) 0.0180(4) Uani 1 1 d . . . . .
C32 C 0.4418(3) 0.37320(17) 0.45822(11) 0.0291(6) Uani 1 1 d . . . . .
H32 H 0.421111 0.324866 0.435720 0.035 Uiso 1 1 calc R U . . .
C33 C 0.4262(3) 0.37096(19) 0.51727(12) 0.0310(6) Uani 1 1 d . . . . .
H33 H 0.396369 0.321038 0.534862 0.037 Uiso 1 1 calc R U . . .
C34 C 0.4545(3) 0.4421(2) 0.55037(10) 0.0274(5) Uani 1 1 d . . . . .
H34 H 0.443714 0.441168 0.590635 0.033 Uiso 1 1 calc R U . . .
C35 C 0.4984(3) 0.51414(19) 0.52418(10) 0.0272(5) Uani 1 1 d . . . . .
H35 H 0.516971 0.563159 0.546565 0.033 Uiso 1 1 calc R U . . .
C36 C 0.5158(2) 0.51537(17) 0.46521(10) 0.0219(4) Uani 1 1 d . . . . .
H36 H 0.547342 0.564762 0.447804 0.026 Uiso 1 1 calc R U . . .
O2 O 0.55040(15) 0.52858(10) 0.35220(7) 0.0172(3) Uani 1 1 d . . . . .
N2 N 0.77078(19) 0.57126(16) 0.31538(9) 0.0237(4) Uani 1 1 d . . . . .
C51 C 0.7901(3) 0.6033(2) 0.37306(12) 0.0359(7) Uani 1 1 d . . . . .
H51A H 0.844828 0.567261 0.391926 0.054 Uiso 1 1 calc R U . . .
H51B H 0.722166 0.601377 0.394954 0.054 Uiso 1 1 calc R U . . .
H51C H 0.816255 0.662988 0.371130 0.054 Uiso 1 1 calc R U . . .
C52 C 0.8701(3) 0.5682(3) 0.28187(14) 0.0420(8) Uani 1 1 d . . . . .
H52A H 0.899703 0.626592 0.277917 0.063 Uiso 1 1 calc R U . . .
H52B H 0.854244 0.544594 0.243855 0.063 Uiso 1 1 calc R U . . .
H52C H 0.923392 0.531338 0.301220 0.063 Uiso 1 1 calc R U . . .
C1S C 0.1738(4) 0.4465(3) 0.4577(3) 0.0552(11) Uani 1 1 d D . . . .
H1S1 H 0.213917 0.445231 0.420949 0.066 Uiso 1 1 calc R U . . .
H1S2 H 0.225025 0.465312 0.487933 0.066 Uiso 1 1 calc R U . . .
Cl1S Cl 0.12688(11) 0.34248(7) 0.47359(6) 0.0552(3) Uani 1 1 d D . . . .
Cl2S Cl 0.06698(12) 0.52092(9) 0.45279(11) 0.1012(8) Uani 1 1 d D . . . .
C2S C -0.0815(6) 0.3314(6) 0.1786(5) 0.0509(19) Uani 0.519(3) 1 d D U P A 1
H2S1 H -0.161793 0.332005 0.181373 0.061 Uiso 0.519(3) 1 calc R U P A 1
H2S2 H -0.056126 0.325505 0.218634 0.061 Uiso 0.519(3) 1 calc R U P A 1
Cl3S Cl -0.0580(7) 0.2317(4) 0.1525(4) 0.0604(17) Uani 0.519(3) 1 d D U P A 1
Cl4S Cl -0.05872(14) 0.41774(10) 0.16733(6) 0.0339(4) Uani 0.519(3) 1 d D U P A 1
C2T C -0.0565(9) 0.3189(5) 0.2025(3) 0.048(2) Uani 0.481(3) 1 d D U P A 2
H2T1 H -0.032036 0.301088 0.241144 0.057 Uiso 0.481(3) 1 calc R U P A 2
H2T2 H -0.127915 0.347839 0.206021 0.057 Uiso 0.481(3) 1 calc R U P A 2
Cl3T Cl -0.0658(6) 0.2283(3) 0.1565(3) 0.0401(10) Uani 0.481(3) 1 d D U P A 2
Cl4T Cl 0.0426(2) 0.3909(3) 0.16974(13) 0.0818(12) Uani 0.481(3) 1 d D U P A 2
C3S C 0.3632(9) 0.3901(7) 0.1420(5) 0.071(4) Uani 0.519(3) 1 d D U P A 1
H3S1 H 0.394496 0.337121 0.159074 0.085 Uiso 0.519(3) 1 calc R U P A 1
H3S2 H 0.402377 0.401240 0.105732 0.085 Uiso 0.519(3) 1 calc R U P A 1
Cl5S Cl 0.3874(3) 0.4768(3) 0.18889(10) 0.0505(9) Uani 0.519(3) 1 d D U P A 1
Cl6S Cl 0.2210(3) 0.3699(3) 0.1255(2) 0.124(2) Uani 0.519(3) 1 d D U P A 1
C3T C 0.3908(9) 0.4131(13) 0.1259(8) 0.103(7) Uani 0.481(3) 1 d D U P A 2
H3T1 H 0.392646 0.353708 0.141464 0.123 Uiso 0.481(3) 1 calc R U P A 2
H3T2 H 0.456133 0.421779 0.101810 0.123 Uiso 0.481(3) 1 calc R U P A 2
Cl5T Cl 0.3888(4) 0.4838(3) 0.1784(3) 0.0877(18) Uani 0.481(3) 1 d D U P A 2
Cl6T Cl 0.27781(19) 0.42761(18) 0.08669(9) 0.0519(6) Uani 0.481(3) 1 d D U P A 2

loop_
_atom_site_aniso_label
_atom_site_aniso_U_11
_atom_site_aniso_U_22
_atom_site_aniso_U_33
_atom_site_aniso_U_23
_atom_site_aniso_U_13
_atom_site_aniso_U_12
Cl1 0.0431(4) 0.0165(2) 0.0327(3) 0.0043(2) 0.0122(3) 0.0070(2)
Ti1 0.01786(16) 0.01300(14) 0.01422(13) -0.00091(11) 0.00266(12) -0.00212(13)
O1 0.0217(7) 0.0146(6) 0.0149(6) -0.0012(5) 0.0010(5) -0.0030(5)
C1 0.0152(8) 0.0161(8) 0.0132(7) -0.0001(6) 0.0008(6) -0.0001(7)
C2 0.0191(9) 0.0161(8) 0.0139(7) 0.0011(6) 0.0013(6) -0.0017(7)
C11 0.0341(13) 0.0155(9) 0.0168(9) 0.0025(7) 0.0015(8) -0.0033(9)
C12 0.0433(17) 0.0261(12) 0.0262(11) 0.0015(9) 0.0030(11) -0.0168(12)
C13 0.0446(17) 0.0198(11) 0.0275(12) 0.0048(9) -0.0008(11) 0.0067(11)
C14 0.0532(19) 0.0233(11) 0.0179(10) 0.0055(8) 0.0034(11) -0.0061(12)
C3 0.0188(9) 0.0184(9) 0.0139(7) 0.0022(6) 0.0017(7) -0.0010(7)
C4 0.0145(9) 0.0165(8) 0.0154(8) 0.0001(6) 0.0013(6) 0.0005(7)
C15 0.0190(9) 0.0179(9) 0.0141(8) -0.0018(6) 0.0020(7) 0.0002(7)
C16 0.0343(14) 0.0181(10) 0.0199(9) -0.0013(7) 0.0043(9) 0.0005(9)
C17 0.0235(11) 0.0293(12) 0.0193(9) -0.0046(8) -0.0035(8) -0.0004(9)
C18 0.0221(11) 0.0280(12) 0.0190(9) -0.0022(8) 0.0052(8) 0.0027(9)
C5 0.0180(9) 0.0154(8) 0.0134(7) 0.0005(6) 0.0012(6) 0.0023(7)
C6 0.0151(9) 0.0142(8) 0.0140(7) 0.0008(6) 0.0015(6) 0.0005(6)
C7 0.0153(8) 0.0137(8) 0.0141(7) 0.0002(6) 0.0015(6) 0.0010(7)
N1 0.0146(7) 0.0136(7) 0.0137(6) 0.0001(5) 0.0017(6) 0.0010(5)
C8 0.0167(9) 0.0142(8) 0.0133(7) 0.0011(6) 0.0026(6) 0.0011(7)
C10 0.0231(11) 0.0218(10) 0.0148(8) -0.0005(7) -0.0004(7) 0.0039(8)
C41 0.0196(10) 0.0232(10) 0.0158(8) 0.0042(7) -0.0008(7) 0.0041(8)
C42 0.0221(12) 0.0271(12) 0.0384(14) -0.0064(10) -0.0049(10) 0.0067(10)
C43 0.0407(17) 0.0338(14) 0.0331(14) -0.0046(11) -0.0071(12) 0.0184(13)
C44 0.0408(18) 0.0464(18) 0.0393(16) 0.0152(14) 0.0183(14) 0.0265(16)
C45 0.0274(17) 0.049(2) 0.091(3) 0.021(2) 0.0238(19) 0.0094(15)
C46 0.0223(13) 0.0337(15) 0.061(2) 0.0114(14) 0.0082(14) -0.0012(12)
C9 0.0186(9) 0.0136(8) 0.0153(7) -0.0003(6) 0.0040(6) 0.0010(7)
C21 0.0167(9) 0.0167(8) 0.0209(8) -0.0001(7) 0.0040(7) 0.0029(7)
C22 0.0170(10) 0.0175(9) 0.0383(13) 0.0008(9) 0.0015(9) 0.0003(8)
C23 0.0193(12) 0.0279(13) 0.057(2) -0.0024(13) -0.0020(12) -0.0013(10)
C24 0.0186(12) 0.0357(15) 0.062(2) -0.0008(15) -0.0037(13) 0.0044(11)
C25 0.0279(14) 0.0270(13) 0.0494(17) -0.0030(12) -0.0031(12) 0.0112(11)
C26 0.0256(12) 0.0199(10) 0.0297(11) -0.0032(9) 0.0002(9) 0.0071(9)
C31 0.0224(10) 0.0157(8) 0.0158(8) 0.0009(7) 0.0058(7) 0.0013(8)
C32 0.0470(17) 0.0195(10) 0.0209(10) -0.0007(8) 0.0115(11) -0.0053(11)
C33 0.0463(18) 0.0249(12) 0.0219(10) 0.0034(9) 0.0129(11) -0.0044(12)
C34 0.0340(14) 0.0324(13) 0.0158(9) 0.0033(9) 0.0046(8) 0.0033(11)
C35 0.0385(15) 0.0285(12) 0.0145(8) -0.0024(8) 0.0005(9) -0.0028(11)
C36 0.0288(12) 0.0211(10) 0.0159(8) 0.0008(7) 0.0020(8) -0.0030(9)
O2 0.0217(8) 0.0133(6) 0.0166(6) -0.0010(5) 0.0052(6) -0.0012(6)
N2 0.0219(10) 0.0308(11) 0.0184(8) -0.0040(7) 0.0015(7) -0.0076(8)
C51 0.0358(16) 0.0504(19) 0.0215(11) -0.0094(11) -0.0001(10) -0.0194(14)
C52 0.0231(13) 0.072(3) 0.0308(13) -0.0106(14) 0.0045(11) -0.0159(15)
C1S 0.037(2) 0.044(2) 0.084(3) 0.005(2) 0.023(2) 0.0100(17)
Cl1S 0.0559(6) 0.0409(5) 0.0689(7) -0.0081(4) 0.0169(5) 0.0003(5)
Cl2S 0.0432(7) 0.0511(7) 0.209(2) 0.0245(10) 0.0462(10) 0.0185(6)
C2S 0.022(3) 0.069(5) 0.062(5) -0.012(4) 0.009(3) -0.003(3)
Cl3S 0.064(3) 0.070(3) 0.047(2) 0.002(2) -0.0040(17) 0.031(2)
Cl4S 0.0362(8) 0.0349(7) 0.0306(6) 0.0067(5) 0.0012(5) 0.0049(6)
C2T 0.079(6) 0.042(4) 0.021(3) 0.008(2) -0.023(3) -0.005(4)
Cl3T 0.0390(18) 0.0303(15) 0.051(2) 0.0014(13) -0.0187(17) 0.0071(13)
Cl4T 0.0510(15) 0.137(3) 0.0573(14) 0.0308(17) -0.0195(11) -0.0446(17)
C3S 0.073(7) 0.074(6) 0.066(6) -0.041(5) -0.050(6) 0.060(6)
Cl5S 0.0315(12) 0.091(3) 0.0293(7) -0.0213(9) -0.0067(6) 0.0160(13)
Cl6S 0.070(2) 0.154(4) 0.149(4) -0.112(3) -0.061(2) 0.049(2)
C3T 0.014(3) 0.145(15) 0.149(14) -0.102(12) -0.011(5) 0.011(5)
Cl5T 0.0369(18) 0.0434(15) 0.183(5) 0.001(2) 0.010(2) -0.0020(13)
Cl6T 0.0371(10) 0.0775(16) 0.0410(9) -0.0204(10) -0.0155(8) 0.0087(10)

loop_
_atom_type_symbol
_atom_type_description
_atom_type_scat_dispersion_real
_atom_type_scat_dispersion_imag
_atom_type_scat_source
C C 0.0033 0.0016 'International Tables Vol C Tables 4.2.6.8 and 6.1.1.4'
H H 0.0000 0.0000 'International Tables Vol C Tables 4.2.6.8 and 6.1.1.4'
N N 0.0061 0.0033 'International Tables Vol C Tables 4.2.6.8 and 6.1.1.4'
O O 0.0106 0.0060 'International Tables Vol C Tables 4.2.6.8 and 6.1.1.4'
Cl Cl 0.1484 0.1585 'International Tables Vol C Tables 4.2.6.8 and 6.1.1.4'
Ti Ti 0.2776 0.4457 'International Tables Vol C Tables 4.2.6.8 and 6.1.1.4'

loop_
_geom_angle_atom_site_label_1
_geom_angle_atom_site_label_2
_geom_angle_atom_site_label_3
_geom_angle
O2 Ti1 O1 149.18(8)
O2 Ti1 N2 103.88(9)
O1 Ti1 N2 102.03(9)
O2 Ti1 N1 76.03(7)
O1 Ti1 N1 81.72(7)
N2 Ti1 N1 104.15(9)
O2 Ti1 Cl1 94.47(6)
O1 Ti1 Cl1 94.81(6)
N2 Ti1 Cl1 104.74(8)
N1 Ti1 Cl1 150.99(6)
C1 O1 Ti1 143.50(14)
O1 C1 C6 119.14(18)
O1 C1 C2 120.58(19)
C6 C1 C2 120.28(19)
C3 C2 C1 116.63(19)
C3 C2 C11 122.29(19)
C1 C2 C11 121.02(19)
C13 C11 C2 108.5(2)
C13 C11 C12 110.2(2)
C2 C11 C12 111.1(2)
C13 C11 C14 108.1(2)
C2 C11 C14 111.6(2)
C12 C11 C14 107.1(2)
C11 C12 H12A 109.5
C11 C12 H12B 109.5
H12A C12 H12B 109.5
C11 C12 H12C 109.5
H12A C12 H12C 109.5
H12B C12 H12C 109.5
C11 C13 H13A 109.5
C11 C13 H13B 109.5
H13A C13 H13B 109.5
C11 C13 H13C 109.5
H13A C13 H13C 109.5
H13B C13 H13C 109.5
C11 C14 H14A 109.5
C11 C14 H14B 109.5
H14A C14 H14B 109.5
C11 C14 H14C 109.5
H14A C14 H14C 109.5
H14B C14 H14C 109.5
C2 C3 C4 124.52(19)
C2 C3 H3 117.7
C4 C3 H3 117.7
C5 C4 C3 117.4(2)
C5 C4 C15 123.73(19)
C3 C4 C15 118.90(19)
C4 C15 C17 109.1(2)
C4 C15 C16 111.85(18)
C17 C15 C16 108.5(2)
C4 C15 C18 109.60(19)
C17 C15 C18 109.55(19)
C16 C15 C18 108.2(2)
C15 C16 H16A 109.5
C15 C16 H16B 109.5
H16A C16 H16B 109.5
C15 C16 H16C 109.5
H16A C16 H16C 109.5
H16B C16 H16C 109.5
C15 C17 H17A 109.5
C15 C17 H17B 109.5
H17A C17 H17B 109.5
C15 C17 H17C 109.5
H17A C17 H17C 109.5
H17B C17 H17C 109.5
C15 C18 H18A 109.5
C15 C18 H18B 109.5
H18A C18 H18B 109.5
C15 C18 H18C 109.5
H18A C18 H18C 109.5
H18B C18 H18C 109.5
C4 C5 C6 120.9(2)
C4 C5 H5 119.6
C6 C5 H5 119.6
C5 C6 C1 120.26(18)
C5 C6 C7 118.16(19)
C1 C6 C7 121.52(18)
N1 C7 C6 125.28(19)
N1 C7 H7 117.4
C6 C7 H7 117.4
C7 N1 C8 118.60(18)
C7 N1 Ti1 128.74(15)
C8 N1 Ti1 112.50(13)
N1 C8 C10 110.52(18)
N1 C8 C9 103.45(16)
C10 C8 C9 112.14(17)
N1 C8 H8 110.2
C10 C8 H8 110.2
C9 C8 H8 110.2
C41 C10 C8 114.36(19)
C41 C10 H10A 108.7
C8 C10 H10A 108.7
C41 C10 H10B 108.7
C8 C10 H10B 108.7
H10A C10 H10B 107.6
C42 C41 C46 118.5(3)
C42 C41 C10 121.9(2)
C46 C41 C10 119.4(3)
C41 C42 C43 121.1(3)
C41 C42 H42 119.5
C43 C42 H42 119.5
C44 C43 C42 120.3(3)
C44 C43 H43 119.8
C42 C43 H43 119.8
C43 C44 C45 119.5(3)
C43 C44 H44 120.2
C45 C44 H44 120.2
C46 C45 C44 119.7(4)
C46 C45 H45 120.1
C44 C45 H45 120.1
C45 C46 C41 120.7(4)
C45 C46 H46 119.6
C41 C46 H46 119.6
O2 C9 C31 108.89(18)
O2 C9 C21 108.90(18)
C31 C9 C21 108.65(18)
O2 C9 C8 104.95(17)
C31 C9 C8 113.44(18)
C21 C9 C8 111.86(17)
C22 C21 C26 118.6(2)
C22 C21 C9 123.2(2)
C26 C21 C9 118.2(2)
C21 C22 C23 120.4(2)
C21 C22 H22 119.8
C23 C22 H22 119.8
C24 C23 C22 120.4(3)
C24 C23 H23 119.8
C22 C23 H23 119.8
C23 C24 C25 119.4(3)
C23 C24 H24 120.3
C25 C24 H24 120.3
C24 C25 C26 120.5(3)
C24 C25 H25 119.8
C26 C25 H25 119.8
C25 C26 C21 120.7(3)
C25 C26 H26 119.7
C21 C26 H26 119.7
C32 C31 C36 118.6(2)
C32 C31 C9 121.6(2)
C36 C31 C9 119.7(2)
C31 C32 C33 121.2(3)
C31 C32 H32 119.4
C33 C32 H32 119.4
C34 C33 C32 119.8(3)
C34 C33 H33 120.1
C32 C33 H33 120.1
C35 C34 C33 119.5(2)
C35 C34 H34 120.3
C33 C34 H34 120.3
C34 C35 C36 120.5(2)
C34 C35 H35 119.8
C36 C35 H35 119.8
C31 C36 C35 120.5(2)
C31 C36 H36 119.8
C35 C36 H36 119.8
C9 O2 Ti1 126.43(13)
C52 N2 C51 111.9(2)
C52 N2 Ti1 125.70(18)
C51 N2 Ti1 121.9(2)
N2 C51 H51A 109.5
N2 C51 H51B 109.5
H51A C51 H51B 109.5
N2 C51 H51C 109.5
H51A C51 H51C 109.5
H51B C51 H51C 109.5
N2 C52 H52A 109.5
N2 C52 H52B 109.5
H52A C52 H52B 109.5
N2 C52 H52C 109.5
H52A C52 H52C 109.5
H52B C52 H52C 109.5
Cl1S C1S Cl2S 111.8(2)
Cl1S C1S H1S1 109.2
Cl2S C1S H1S1 109.2
Cl1S C1S H1S2 109.2
Cl2S C1S H1S2 109.2
H1S1 C1S H1S2 107.9
Cl4S C2S Cl3S 141.1(7)
Cl4S C2S H2S1 101.7
Cl3S C2S H2S1 101.7
Cl4S C2S H2S2 101.7
Cl3S C2S H2S2 101.7
H2S1 C2S H2S2 104.7
Cl3T C2T Cl4T 105.9(5)
Cl3T C2T H2T1 110.6
Cl4T C2T H2T1 110.6
Cl3T C2T H2T2 110.6
Cl4T C2T H2T2 110.6
H2T1 C2T H2T2 108.7
Cl5S C3S Cl6S 115.2(5)
Cl5S C3S H3S1 108.5
Cl6S C3S H3S1 108.5
Cl5S C3S H3S2 108.5
Cl6S C3S H3S2 108.5
H3S1 C3S H3S2 107.5
Cl5T C3T Cl6T 107.8(8)
Cl5T C3T H3T1 110.2
Cl6T C3T H3T1 110.2
Cl5T C3T H3T2 110.2
Cl6T C3T H3T2 110.2
H3T1 C3T H3T2 108.5

loop_
_geom_bond_atom_site_label_1
_geom_bond_atom_site_label_2
_geom_bond_distance
Cl1 Ti1 2.3358(8)
Ti1 O2 1.8424(16)
Ti1 O1 1.8518(17)
Ti1 N2 1.866(2)
Ti1 N1 2.1492(18)
O1 C1 1.333(3)
C1 C6 1.410(3)
C1 C2 1.417(3)
C2 C3 1.390(3)
C2 C11 1.534(3)
C11 C13 1.532(5)
C11 C12 1.535(4)
C11 C14 1.539(3)
C12 H12A 0.9800
C12 H12B 0.9800
C12 H12C 0.9800
C13 H13A 0.9800
C13 H13B 0.9800
C13 H13C 0.9800
C14 H14A 0.9800
C14 H14B 0.9800
C14 H14C 0.9800
C3 C4 1.409(3)
C3 H3 0.9500
C4 C5 1.383(3)
C4 C15 1.529(3)
C15 C17 1.530(4)
C15 C16 1.533(3)
C15 C18 1.537(3)
C16 H16A 0.9800
C16 H16B 0.9800
C16 H16C 0.9800
C17 H17A 0.9800
C17 H17B 0.9800
C17 H17C 0.9800
C18 H18A 0.9800
C18 H18B 0.9800
C18 H18C 0.9800
C5 C6 1.405(3)
C5 H5 0.9500
C6 C7 1.444(3)
C7 N1 1.297(3)
C7 H7 0.9500
N1 C8 1.475(3)
C8 C10 1.539(3)
C8 C9 1.556(3)
C8 H8 1.0000
C10 C41 1.506(3)
C10 H10A 0.9900
C10 H10B 0.9900
C41 C42 1.390(4)
C41 C46 1.394(4)
C42 C43 1.393(4)
C42 H42 0.9500
C43 C44 1.371(6)
C43 H43 0.9500
C44 C45 1.409(7)
C44 H44 0.9500
C45 C46 1.391(5)
C45 H45 0.9500
C46 H46 0.9500
C9 O2 1.411(3)
C9 C31 1.532(3)
C9 C21 1.537(3)
C21 C22 1.393(4)
C21 C26 1.398(3)
C22 C23 1.396(4)
C22 H22 0.9500
C23 C24 1.385(5)
C23 H23 0.9500
C24 C25 1.386(5)
C24 H24 0.9500
C25 C26 1.386(4)
C25 H25 0.9500
C26 H26 0.9500
C31 C32 1.388(3)
C31 C36 1.391(3)
C32 C33 1.393(4)
C32 H32 0.9500
C33 C34 1.390(4)
C33 H33 0.9500
C34 C35 1.384(4)
C34 H34 0.9500
C35 C36 1.394(3)
C35 H35 0.9500
C36 H36 0.9500
N2 C52 1.452(4)
N2 C51 1.456(3)
C51 H51A 0.9800
C51 H51B 0.9800
C51 H51C 0.9800
C52 H52A 0.9800
C52 H52B 0.9800
C52 H52C 0.9800
C1S Cl1S 1.752(5)
C1S Cl2S 1.753(4)
C1S H1S1 0.9900
C1S H1S2 0.9900
C2S Cl4S 1.393(9)
C2S Cl3S 1.686(10)
C2S H2S1 0.9900
C2S H2S2 0.9900
C2T Cl3T 1.772(9)
C2T Cl4T 1.821(9)
C2T H2T1 0.9900
C2T H2T2 0.9900
C3S Cl5S 1.759(9)
C3S Cl6S 1.818(11)
C3S H3S1 0.9900
C3S H3S2 0.9900
C3T Cl5T 1.646(13)
C3T Cl6T 1.679(13)
C3T H3T1 0.9900
C3T H3T2 0.9900

loop_
_geom_torsion_atom_site_label_1
_geom_torsion_atom_site_label_2
_geom_torsion_atom_site_label_3
_geom_torsion_atom_site_label_4
_geom_torsion
O2 Ti1 O1 C1 -42.5(3)
N2 Ti1 O1 C1 104.2(3)
N1 Ti1 O1 C1 1.4(3)
Cl1 Ti1 O1 C1 -149.6(3)
Ti1 O1 C1 C6 -3.3(4)
Ti1 O1 C1 C2 175.88(19)
O1 C1 C2 C3 178.3(2)
C6 C1 C2 C3 -2.5(3)
O1 C1 C2 C11 -4.5(3)
C6 C1 C2 C11 174.7(2)
C3 C2 C11 C13 115.6(3)
C1 C2 C11 C13 -61.4(3)
C3 C2 C11 C12 -123.0(3)
C1 C2 C11 C12 59.9(3)
C3 C2 C11 C14 -3.5(4)
C1 C2 C11 C14 179.5(3)
C1 C2 C3 C4 1.3(4)
C11 C2 C3 C4 -175.8(2)
C2 C3 C4 C5 0.6(4)
C2 C3 C4 C15 179.5(2)
C5 C4 C15 C17 115.8(3)
C3 C4 C15 C17 -63.0(3)
C5 C4 C15 C16 -4.3(3)
C3 C4 C15 C16 176.9(2)
C5 C4 C15 C18 -124.3(2)
C3 C4 C15 C18 56.9(3)
C3 C4 C5 C6 -1.4(3)
C15 C4 C5 C6 179.8(2)
C4 C5 C6 C1 0.2(3)
C4 C5 C6 C7 177.5(2)
O1 C1 C6 C5 -179.0(2)
C2 C1 C6 C5 1.9(3)
O1 C1 C6 C7 3.8(3)
C2 C1 C6 C7 -175.4(2)
C5 C6 C7 N1 179.3(2)
C1 C6 C7 N1 -3.4(4)
C6 C7 N1 C8 176.7(2)
C6 C7 N1 Ti1 1.8(3)
C7 N1 C8 C10 100.5(2)
Ti1 N1 C8 C10 -83.73(18)
C7 N1 C8 C9 -139.3(2)
Ti1 N1 C8 C9 36.49(19)
N1 C8 C10 C41 -61.9(3)
C9 C8 C10 C41 -176.73(19)
C8 C10 C41 C42 -53.8(3)
C8 C10 C41 C46 131.1(3)
C46 C41 C42 C43 -3.1(4)
C10 C41 C42 C43 -178.2(3)
C41 C42 C43 C44 1.2(5)
C42 C43 C44 C45 2.1(6)
C43 C44 C45 C46 -3.3(7)
C44 C45 C46 C41 1.4(7)
C42 C41 C46 C45 1.8(5)
C10 C41 C46 C45 177.0(3)
N1 C8 C9 O2 -41.3(2)
C10 C8 C9 O2 77.8(2)
N1 C8 C9 C31 -160.05(18)
C10 C8 C9 C31 -40.9(3)
N1 C8 C9 C21 76.6(2)
C10 C8 C9 C21 -164.27(18)
O2 C9 C21 C22 152.7(2)
C31 C9 C21 C22 -88.8(3)
C8 C9 C21 C22 37.2(3)
O2 C9 C21 C26 -30.1(3)
C31 C9 C21 C26 88.4(3)
C8 C9 C21 C26 -145.7(2)
C26 C21 C22 C23 -0.7(4)
C9 C21 C22 C23 176.5(3)
C21 C22 C23 C24 -1.1(5)
C22 C23 C24 C25 1.8(6)
C23 C24 C25 C26 -0.6(6)
C24 C25 C26 C21 -1.3(5)
C22 C21 C26 C25 1.9(4)
C9 C21 C26 C25 -175.4(3)
O2 C9 C31 C32 -179.7(3)
C21 C9 C31 C32 61.8(3)
C8 C9 C31 C32 -63.3(3)
O2 C9 C31 C36 2.4(3)
C21 C9 C31 C36 -116.0(2)
C8 C9 C31 C36 118.9(2)
C36 C31 C32 C33 -0.8(5)
C9 C31 C32 C33 -178.6(3)
C31 C32 C33 C34 1.2(5)
C32 C33 C34 C35 -0.4(5)
C33 C34 C35 C36 -0.8(5)
C32 C31 C36 C35 -0.5(4)
C9 C31 C36 C35 177.5(3)
C34 C35 C36 C31 1.3(5)
C31 C9 O2 Ti1 155.95(16)
C21 C9 O2 Ti1 -85.7(2)
C8 C9 O2 Ti1 34.2(2)
O1 Ti1 O2 C9 33.9(3)
N2 Ti1 O2 C9 -112.59(19)
N1 Ti1 O2 C9 -11.17(18)
Cl1 Ti1 O2 C9 141.02(18)
O2 Ti1 N2 C52 161.4(3)
O1 Ti1 N2 C52 -1.8(3)
N1 Ti1 N2 C52 82.6(3)
Cl1 Ti1 N2 C52 -100.1(3)
O2 Ti1 N2 C51 -27.5(3)
O1 Ti1 N2 C51 169.3(2)
N1 Ti1 N2 C51 -106.3(3)
Cl1 Ti1 N2 C51 71.0(3)
